data_4032132
loop_
_publ_author_name
'Lin, Shih-Che'
'Chein, Rong-Jie'

_publ_section_title
;
 Total Synthesis of the Labdane Diterpenes Galanal A and B from Geraniol.
;
_journal_issue 3
_journal_name_full 'The Journal of organic chemistry'
_journal_page_first 1575
_journal_page_last 1583
_journal_paper_doi 10.1021/acs.joc.6b02766
_journal_volume 82
_journal_year 2017
_chemical_formula_moiety 'C18 H29 N O'
_chemical_formula_sum 'C18 H29 N O'
_chemical_formula_weight 275.42
_chemical_name_systematic
;
 ?
;
_space_group_IT_number 14
_symmetry_cell_setting monoclinic
_symmetry_Int_Tables_number 14
_symmetry_space_group_name_Hall '-P 2ybc'
_symmetry_space_group_name_H-M 'P 1 21/c 1'
_atom_sites_solution_hydrogens geom
_cell_angle_alpha 90
_cell_angle_beta 102.9530(10)
_cell_angle_gamma 90
_cell_formula_units_Z 4
_cell_length_a 10.2235(3)
_cell_length_b 7.1760(2)
_cell_length_c 21.8858(7)
_cell_measurement_reflns_used 9873
_cell_measurement_temperature 100.0(2)
_cell_measurement_theta_max 27.48
_cell_measurement_theta_min 2.46
_cell_volume 1564.77(8)
_computing_cell_refinement 'Bruker SAINT'
_computing_data_collection 'Bruker APEX2'
_computing_data_reduction 'Bruker SAINT'
_computing_molecular_graphics 'Bruker SHELXTL'
_computing_publication_material 'Bruker SHELXTL'
_computing_structure_refinement 'SHELXL-2013 (Sheldrick, 2013)'
_computing_structure_solution 'SHELXS-97 (Sheldrick 2008)'
_diffrn_ambient_temperature 100.0(2)
_diffrn_measured_fraction_theta_full 1
_diffrn_measured_fraction_theta_max 1
_diffrn_measurement_device_type 'Bruker APEX-II CCD'
_diffrn_measurement_method '\f and \w scans'
_diffrn_radiation_monochromator graphite
_diffrn_radiation_type MoK\a
_diffrn_radiation_wavelength 0.71073
_diffrn_reflns_av_R_equivalents 0.0506
_diffrn_reflns_Laue_measured_fraction_full 1
_diffrn_reflns_Laue_measured_fraction_max 1
_diffrn_reflns_limit_h_max 12
_diffrn_reflns_limit_h_min -12
_diffrn_reflns_limit_k_max 8
_diffrn_reflns_limit_k_min -8
_diffrn_reflns_limit_l_max 27
_diffrn_reflns_limit_l_min -27
_diffrn_reflns_number 34645
_diffrn_reflns_point_group_measured_fraction_full 1
_diffrn_reflns_point_group_measured_fraction_max 1
_diffrn_reflns_theta_full 25
_diffrn_reflns_theta_max 26.367
_diffrn_reflns_theta_min 1.91
_diffrn_standards_number 0
_exptl_absorpt_coefficient_mu 0.071
_exptl_absorpt_correction_T_max 0.9705
_exptl_absorpt_correction_T_min 0.8795
_exptl_absorpt_correction_type multi-scan
_exptl_absorpt_process_details 'Bruker SADABS, 1996'
_exptl_crystal_colour colourless
_exptl_crystal_density_diffrn 1.169
_exptl_crystal_density_meas ?
_exptl_crystal_description prism
_exptl_crystal_F_000 608
_exptl_crystal_size_max 0.24
_exptl_crystal_size_mid 0.12
_exptl_crystal_size_min 0.1
_refine_diff_density_max 0.347
_refine_diff_density_min -0.235
_refine_diff_density_rms 0.044
_refine_ls_extinction_method none
_refine_ls_goodness_of_fit_ref 1.054
_refine_ls_hydrogen_treatment constr
_refine_ls_matrix_type full
_refine_ls_number_parameters 184
_refine_ls_number_reflns 3192
_refine_ls_number_restraints 54
_refine_ls_restrained_S_all 1.045
_refine_ls_R_factor_all 0.0514
_refine_ls_R_factor_gt 0.0449
_refine_ls_shift/su_max 0
_refine_ls_shift/su_mean 0
_refine_ls_structure_factor_coef Fsqd
_refine_ls_weighting_details 'w=1/[\s^2^(Fo^2^)+(0.0457P)^2^+0.9099P] where P=(Fo^2^+2Fc^2^)/3'
_refine_ls_weighting_scheme calc
_refine_ls_wR_factor_gt 0.1055
_refine_ls_wR_factor_ref 0.1093
_reflns_number_gt 2817
_reflns_number_total 3192
_reflns_threshold_expression 'I > 2\s(I)'
_cod_data_source_file jo6b02766_si_002.cif
_cod_data_source_block i15011
_cod_depositor_comments
;
The following automatic conversions were performed:

'_exptl_crystal_density_meas' value 'not measured' was changed to '?'
- the value is perceived as not measured.

Automatic conversion script
Id: cif_fix_values 4268 2015-11-12 08:31:59Z antanas 

 Adding full bibliography for 4032132--4032133.cif.
;
_cod_original_sg_symbol_H-M 'P 21/c'
_cod_database_code 4032132
_shelx_estimated_absorpt_t_min 0.983
_shelx_estimated_absorpt_t_max 0.993

loop_
_symmetry_equiv_pos_as_xyz
'x, y, z'
'-x, y+1/2, -z+1/2'
'-x, -y, -z'
'x, -y-1/2, z-1/2'

loop_
_atom_site_label
_atom_site_type_symbol
_atom_site_fract_x
_atom_site_fract_y
_atom_site_fract_z
_atom_site_U_iso_or_equiv
_atom_site_adp_type
_atom_site_occupancy
_atom_site_calc_flag
O12 O 0.65475(9) 0.85604(14) 0.50430(5) 0.0206(2) Uani 1 d
N20 N 0.56766(13) 1.49908(18) 0.68069(7) 0.0271(3) Uani 1 d
C1 C 0.75779(12) 0.86510(18) 0.62110(6) 0.0136(3) Uani 1 d
H1 H 0.7534 0.7854 0.6581 0.016 Uiso 1 calc
C2 C 0.91094(12) 0.89673(18) 0.62375(6) 0.0125(3) Uani 1 d
C3 C 0.97765(13) 0.98454(19) 0.68733(6) 0.0159(3) Uani 1 d
H3A H 0.9444 1.1137 0.6887 0.019 Uiso 1 calc
H3B H 0.9505 0.9134 0.7212 0.019 Uiso 1 calc
C4 C 1.13083(13) 0.9880(2) 0.69963(7) 0.0183(3) Uani 1 d
H4A H 1.1589 1.0667 0.6677 0.022 Uiso 1 calc
H4B H 1.1677 1.0439 0.7413 0.022 Uiso 1 calc
C5 C 1.18725(13) 0.7926(2) 0.69752(6) 0.0167(3) Uani 1 d
H5A H 1.1668 0.7189 0.7324 0.02 Uiso 1 calc
H5B H 1.2861 0.8008 0.7042 0.02 Uiso 1 calc
C6 C 1.13159(13) 0.68953(19) 0.63564(6) 0.0143(3) Uani 1 d
C7 C 0.97500(12) 0.70037(18) 0.62048(6) 0.0127(3) Uani 1 d
H7 H 0.9484 0.6271 0.6546 0.015 Uiso 1 calc
C8 C 0.90900(13) 0.59801(19) 0.56005(6) 0.0165(3) Uani 1 d
H8A H 0.921 0.6713 0.5234 0.02 Uiso 1 calc
H8B H 0.9528 0.4755 0.5588 0.02 Uiso 1 calc
C9 C 0.75945(13) 0.5698(2) 0.55654(7) 0.0194(3) Uani 1 d
H9A H 0.7169 0.512 0.5159 0.023 Uiso 1 calc
H9B H 0.7476 0.4842 0.5904 0.023 Uiso 1 calc
C10 C 0.69195(13) 0.75269(19) 0.56316(6) 0.0164(3) Uani 1 d
C11 C 0.55062(14) 0.7744(2) 0.53107(7) 0.0215(3) Uani 1 d
H11A H 0.5031 0.6636 0.5101 0.026 Uiso 1 calc
H11B H 0.4946 0.8597 0.55 0.026 Uiso 1 calc
C13 C 0.92512(13) 1.02971(19) 0.57058(6) 0.0157(3) Uani 1 d
H13A H 0.8943 0.967 0.5301 0.024 Uiso 1 calc
H13B H 1.0195 1.0655 0.5757 0.024 Uiso 1 calc
H13C H 0.8707 1.1413 0.572 0.024 Uiso 1 calc
C14 C 1.19705(13) 0.7657(2) 0.58411(6) 0.0180(3) Uani 1 d
H14A H 1.1519 0.713 0.5436 0.027 Uiso 1 calc
H14B H 1.2922 0.731 0.5934 0.027 Uiso 1 calc
H14C H 1.1889 0.9018 0.5825 0.027 Uiso 1 calc
C15 C 1.17389(14) 0.4842(2) 0.64603(7) 0.0196(3) Uani 1 d
H15A H 1.156 0.4192 0.6056 0.029 Uiso 1 calc
H15B H 1.1227 0.4252 0.6736 0.029 Uiso 1 calc
H15C H 1.27 0.4774 0.6654 0.029 Uiso 1 calc
C16 C 0.67797(13) 1.04327(19) 0.62769(6) 0.0152(3) Uani 1 d
H16A H 0.741 1.1421 0.6474 0.018 Uiso 1 calc
H16B H 0.6317 1.0871 0.5855 0.018 Uiso 1 calc
C17 C 0.57411(13) 1.01094(19) 0.66722(6) 0.0168(3) Uani 1 d
H17A H 0.621 1.0031 0.7119 0.02 Uiso 1 calc
H17B H 0.5291 0.8899 0.6553 0.02 Uiso 1 calc
C18 C 0.46709(13) 1.16476(19) 0.65952(7) 0.0196(3) Uani 1 d
H18A H 0.4111 1.1599 0.6163 0.023 Uiso 1 calc
H18B H 0.408 1.1403 0.6888 0.023 Uiso 1 calc
C19 C 0.52453(13) 1.3523(2) 0.67147(7) 0.0190(3) Uani 1 d

loop_
_atom_site_aniso_label
_atom_site_aniso_U_11
_atom_site_aniso_U_22
_atom_site_aniso_U_33
_atom_site_aniso_U_23
_atom_site_aniso_U_13
_atom_site_aniso_U_12
O12 0.0170(5) 0.0253(5) 0.0172(5) -0.0008(4) -0.0013(4) 0.0014(4)
N20 0.0237(7) 0.0206(7) 0.0364(8) -0.0002(6) 0.0053(6) 0.0023(5)
C1 0.0132(6) 0.0131(6) 0.0146(6) 0.0003(5) 0.0034(5) 0.0009(5)
C2 0.0113(6) 0.0131(6) 0.0129(6) 0.0000(5) 0.0024(5) 0.0014(5)
C3 0.0157(7) 0.0169(7) 0.0152(6) -0.0031(5) 0.0035(5) 0.0015(5)
C4 0.0151(7) 0.0206(7) 0.0177(7) -0.0045(6) 0.0004(5) -0.0009(5)
C5 0.0140(6) 0.0215(7) 0.0134(6) 0.0009(5) 0.0004(5) 0.0018(5)
C6 0.0123(6) 0.0159(6) 0.0145(6) 0.0008(5) 0.0025(5) 0.0018(5)
C7 0.0119(6) 0.0127(6) 0.0137(6) 0.0008(5) 0.0032(5) 0.0007(5)
C8 0.0144(6) 0.0149(7) 0.0194(7) -0.0041(5) 0.0025(5) 0.0018(5)
C9 0.0149(7) 0.0172(7) 0.0249(7) -0.0061(6) 0.0017(5) -0.0011(5)
C10 0.0142(6) 0.0163(7) 0.0179(7) -0.0006(5) 0.0021(5) 0.0001(5)
C11 0.0153(7) 0.0215(7) 0.0258(8) -0.0043(6) 0.0008(6) 0.0000(6)
C13 0.0153(6) 0.0152(7) 0.0169(6) 0.0019(5) 0.0046(5) 0.0012(5)
C14 0.0151(6) 0.0221(7) 0.0176(7) 0.0002(6) 0.0051(5) 0.0010(5)
C15 0.0160(7) 0.0190(7) 0.0232(7) 0.0013(6) 0.0029(6) 0.0046(5)
C16 0.0136(6) 0.0142(6) 0.0173(6) -0.0013(5) 0.0028(5) 0.0011(5)
C17 0.0146(6) 0.0159(7) 0.0204(7) -0.0010(5) 0.0051(5) 0.0013(5)
C18 0.0135(6) 0.0193(7) 0.0265(7) -0.0031(6) 0.0056(5) 0.0009(5)
C19 0.0140(6) 0.0222(8) 0.0211(7) 0.0014(6) 0.0046(5) 0.0065(6)

loop_
_atom_type_symbol
_atom_type_description
_atom_type_scat_dispersion_real
_atom_type_scat_dispersion_imag
_atom_type_scat_source
O O 0.0106 0.006 'International Tables Vol C Tables 4.2.6.8 and 6.1.1.4'
N N 0.0061 0.0033 'International Tables Vol C Tables 4.2.6.8 and 6.1.1.4'
C C 0.0033 0.0016 'International Tables Vol C Tables 4.2.6.8 and 6.1.1.4'
H H 0 0 'International Tables Vol C Tables 4.2.6.8 and 6.1.1.4'

loop_
_geom_angle_atom_site_label_1
_geom_angle_atom_site_label_2
_geom_angle_atom_site_label_3
_geom_angle
C11 O12 C10 60.52(8)
C10 C1 C16 111.85(10)
C10 C1 C2 110.95(10)
C16 C1 C2 114.91(11)
C10 C1 H1 106.2
C16 C1 H1 106.2
C2 C1 H1 106.2
C13 C2 C3 109.40(11)
C13 C2 C7 114.44(10)
C3 C2 C7 107.76(10)
C13 C2 C1 108.92(10)
C3 C2 C1 109.17(10)
C7 C2 C1 107.02(10)
C4 C3 C2 113.23(11)
C4 C3 H3A 108.9
C2 C3 H3A 108.9
C4 C3 H3B 108.9
C2 C3 H3B 108.9
H3A C3 H3B 107.7
C5 C4 C3 111.11(11)
C5 C4 H4A 109.4
C3 C4 H4A 109.4
C5 C4 H4B 109.4
C3 C4 H4B 109.4
H4A C4 H4B 108
C4 C5 C6 113.75(11)
C4 C5 H5A 108.8
C6 C5 H5A 108.8
C4 C5 H5B 108.8
C6 C5 H5B 108.8
H5A C5 H5B 107.7
C14 C6 C5 109.86(11)
C14 C6 C15 107.18(11)
C5 C6 C15 107.14(11)
C14 C6 C7 114.89(11)
C5 C6 C7 108.83(10)
C15 C6 C7 108.65(11)
C8 C7 C2 111.36(10)
C8 C7 C6 113.06(10)
C2 C7 C6 117.08(10)
C8 C7 H7 104.6
C2 C7 H7 104.6
C6 C7 H7 104.6
C9 C8 C7 110.45(11)
C9 C8 H8A 109.6
C7 C8 H8A 109.6
C9 C8 H8B 109.6
C7 C8 H8B 109.6
H8A C8 H8B 108.1
C10 C9 C8 110.80(11)
C10 C9 H9A 109.5
C8 C9 H9A 109.5
C10 C9 H9B 109.5
C8 C9 H9B 109.5
H9A C9 H9B 108.1
O12 C10 C11 59.33(9)
O12 C10 C9 113.09(11)
C11 C10 C9 118.07(12)
O12 C10 C1 116.33(11)
C11 C10 C1 123.06(12)
C9 C10 C1 114.49(11)
O12 C11 C10 60.15(9)
O12 C11 H11A 117.8
C10 C11 H11A 117.8
O12 C11 H11B 117.8
C10 C11 H11B 117.8
H11A C11 H11B 114.9
C2 C13 H13A 109.5
C2 C13 H13B 109.5
H13A C13 H13B 109.5
C2 C13 H13C 109.5
H13A C13 H13C 109.5
H13B C13 H13C 109.5
C6 C14 H14A 109.5
C6 C14 H14B 109.5
H14A C14 H14B 109.5
C6 C14 H14C 109.5
H14A C14 H14C 109.5
H14B C14 H14C 109.5
C6 C15 H15A 109.5
C6 C15 H15B 109.5
H15A C15 H15B 109.5
C6 C15 H15C 109.5
H15A C15 H15C 109.5
H15B C15 H15C 109.5
C17 C16 C1 112.10(11)
C17 C16 H16A 109.2
C1 C16 H16A 109.2
C17 C16 H16B 109.2
C1 C16 H16B 109.2
H16A C16 H16B 107.9
C16 C17 C18 113.35(11)
C16 C17 H17A 108.9
C18 C17 H17A 108.9
C16 C17 H17B 108.9
C18 C17 H17B 108.9
H17A C17 H17B 107.7
C19 C18 C17 113.10(11)
C19 C18 H18A 109
C17 C18 H18A 109
C19 C18 H18B 109
C17 C18 H18B 109
H18A C18 H18B 107.8
N20 C19 C18 179.15(14)

loop_
_geom_bond_atom_site_label_1
_geom_bond_atom_site_label_2
_geom_bond_distance
O12 C11 1.4489(18)
O12 C10 1.4611(16)
N20 C19 1.143(2)
C1 C10 1.5261(18)
C1 C16 1.5408(18)
C1 C2 1.5702(17)
C1 H1 1
C2 C13 1.5367(18)
C2 C3 1.5403(18)
C2 C7 1.5623(17)
C3 C4 1.5286(18)
C3 H3A 0.99
C3 H3B 0.99
C4 C5 1.5208(19)
C4 H4A 0.99
C4 H4B 0.99
C5 C6 1.5361(18)
C5 H5A 0.99
C5 H5B 0.99
C6 C14 1.5353(18)
C6 C15 1.5381(19)
C6 C7 1.5623(17)
C7 C8 1.5310(18)
C7 H7 1
C8 C9 1.5271(18)
C8 H8A 0.99
C8 H8B 0.99
C9 C10 1.5049(19)
C9 H9A 0.99
C9 H9B 0.99
C10 C11 1.4664(19)
C11 H11A 0.99
C11 H11B 0.99
C13 H13A 0.98
C13 H13B 0.98
C13 H13C 0.98
C14 H14A 0.98
C14 H14B 0.98
C14 H14C 0.98
C15 H15A 0.98
C15 H15B 0.98
C15 H15C 0.98
C16 C17 1.5302(18)
C16 H16A 0.99
C16 H16B 0.99
C17 C18 1.5367(18)
C17 H17A 0.99
C17 H17B 0.99
C18 C19 1.468(2)
C18 H18A 0.99
C18 H18B 0.99
